data_1546307
loop_
_publ_author_name
'Duan, Xiyan'
'Yang, Kun'
'Lu, Jun'
'Kong, Xianglei'
'Liu, Ning'
'Ma, Junying'

_publ_section_title
;
 Base-Mediated Cascade Substitution-Cyclization of 2H-Azirines: Access to
 Highly Substituted Oxazoles.
;
_journal_issue 13
_journal_name_full 'Organic letters'
_journal_page_first 3370
_journal_page_last 3373
_journal_paper_doi 10.1021/acs.orglett.7b01305
_journal_volume 19
_journal_year 2017
_chemical_formula_moiety 'C18 H13 N3 O'
_chemical_formula_sum 'C18 H13 N3 O'
_chemical_formula_weight 287.31
_space_group_crystal_system monoclinic
_space_group_IT_number 14
_space_group_name_Hall '-P 2ybc'
_space_group_name_H-M_alt 'P 1 21/c 1'
_symmetry_space_group_name_Hall '-P 2ybc'
_symmetry_space_group_name_H-M 'P 1 21/c 1'
_atom_sites_solution_hydrogens geom
_atom_sites_solution_primary dual
_audit_creation_date 2017-03-24
_audit_creation_method
;
Olex2 1.2-beta
(compiled 2016.09.09 svn.r3337 for OlexSys, GUI svn.r5227)
;
_cell_angle_alpha 90
_cell_angle_beta 93.816(9)
_cell_angle_gamma 90
_cell_formula_units_Z 4
_cell_length_a 5.332(3)
_cell_length_b 19.341(9)
_cell_length_c 14.278(7)
_cell_measurement_reflns_used 2254
_cell_measurement_temperature 296.15
_cell_measurement_theta_max 23.978
_cell_measurement_theta_min 2.546
_cell_volume 1469.2(13)
_computing_cell_refinement 'SAINT v8.34A (Bruker, 2013)'
_computing_data_reduction 'SAINT v8.34A (Bruker, 2013)'
_computing_molecular_graphics 'Olex2 (Dolomanov et al., 2009)'
_computing_publication_material 'Olex2 (Dolomanov et al., 2009)'
_computing_structure_refinement 'ShelXL (Sheldrick, 2015)'
_computing_structure_solution 'ShelXT (Sheldrick, 2015)'
_diffrn_ambient_temperature 296.15
_diffrn_measured_fraction_theta_full 0.998
_diffrn_measured_fraction_theta_max 0.998
_diffrn_measurement_device_type 'Bruker P4'
_diffrn_radiation_type MoK\a
_diffrn_radiation_wavelength 0.71073
_diffrn_reflns_av_R_equivalents 0.0305
_diffrn_reflns_av_unetI/netI 0.0340
_diffrn_reflns_Laue_measured_fraction_full 0.998
_diffrn_reflns_Laue_measured_fraction_max 0.998
_diffrn_reflns_limit_h_max 6
_diffrn_reflns_limit_h_min -6
_diffrn_reflns_limit_k_max 24
_diffrn_reflns_limit_k_min -21
_diffrn_reflns_limit_l_max 16
_diffrn_reflns_limit_l_min -17
_diffrn_reflns_number 9118
_diffrn_reflns_point_group_measured_fraction_full 0.998
_diffrn_reflns_point_group_measured_fraction_max 0.998
_diffrn_reflns_theta_full 25.242
_diffrn_reflns_theta_max 26.370
_diffrn_reflns_theta_min 1.775
_exptl_absorpt_coefficient_mu 0.083
_exptl_absorpt_correction_T_max 0.7456
_exptl_absorpt_correction_T_min 0.6905
_exptl_absorpt_correction_type multi-scan
_exptl_absorpt_process_details
;
SADABS-2014/5 (Bruker,2014/5) was used for absorption correction.
wR2(int) was 0.0908 before and 0.0457 after correction.
The Ratio of minimum to maximum transmission is 0.9261.
The \l/2 correction factor is 0.00150.
;
_exptl_crystal_colour colourless
_exptl_crystal_colour_primary colourless
_exptl_crystal_density_diffrn 1.299
_exptl_crystal_description block
_exptl_crystal_F_000 600
_refine_diff_density_max 0.131
_refine_diff_density_min -0.220
_refine_diff_density_rms 0.035
_refine_ls_extinction_method none
_refine_ls_goodness_of_fit_ref 1.039
_refine_ls_hydrogen_treatment constr
_refine_ls_matrix_type full
_refine_ls_number_parameters 199
_refine_ls_number_reflns 3001
_refine_ls_number_restraints 0
_refine_ls_restrained_S_all 1.039
_refine_ls_R_factor_all 0.0691
_refine_ls_R_factor_gt 0.0422
_refine_ls_shift/su_max 0.000
_refine_ls_shift/su_mean 0.000
_refine_ls_structure_factor_coef Fsqd
_refine_ls_weighting_details 'w=1/[\s^2^(Fo^2^)+(0.0471P)^2^+0.1737P] where P=(Fo^2^+2Fc^2^)/3'
_refine_ls_weighting_scheme calc
_refine_ls_wR_factor_gt 0.0986
_refine_ls_wR_factor_ref 0.1128
_reflns_Friedel_coverage 0.000
_reflns_number_gt 2039
_reflns_number_total 3001
_reflns_threshold_expression 'I > 2\s(I)'
_cod_data_source_file ol7b01305_si_002.cif
_cod_data_source_block 20170321_xl_ycx_0m
_cod_depositor_comments 'Adding full bibliography for 1546307.cif.'
_cod_database_code 1546307
_shelx_space_group_comment
;
The symmetry employed for this shelxl refinement is uniquely defined
by the following loop, which should always be used as a source of
symmetry information in preference to the above space-group names.
They are only intended as comments.
;
_olex2_refinement_description
;
1. Fixed Uiso
 At 1.2 times of:
  All C(H) groups
2.a Aromatic/amide H refined with riding coordinates:
 C3(H3), C4(H4), C5(H5), C8(H8), C9(H9), C10(H10), C11(H11), C12(H12),
 C14(H14), C15(H15), C16(H16), C17(H17), C18(H18)
;
_shelx_shelxl_version_number 2014/7
_olex2_submission_special_instructions 'No special instructions were received'

loop_
_space_group_symop_operation_xyz
'x, y, z'
'-x, y+1/2, -z+1/2'
'-x, -y, -z'
'x, -y-1/2, z-1/2'

loop_
_atom_site_label
_atom_site_type_symbol
_atom_site_fract_x
_atom_site_fract_y
_atom_site_fract_z
_atom_site_U_iso_or_equiv
_atom_site_adp_type
_atom_site_occupancy
_atom_site_site_symmetry_order
_atom_site_calc_flag
_atom_site_refinement_flags_posn
O1 O 0.6439(2) 0.49561(5) 0.77039(7) 0.0492(3) Uani 1 1 d .
N1 N 0.7417(2) 0.46178(7) 0.62784(9) 0.0490(3) Uani 1 1 d .
N2 N 0.4534(2) 0.36453(6) 0.60549(9) 0.0488(3) Uani 1 1 d .
N3 N 0.5701(3) 0.30247(7) 0.60588(12) 0.0754(5) Uani 1 1 d .
C1 C 0.7873(3) 0.50592(8) 0.69595(10) 0.0463(4) Uani 1 1 d .
C2 C 0.5562(3) 0.41973(7) 0.66008(10) 0.0457(4) Uani 1 1 d .
C3 C 0.4166(4) 0.26407(9) 0.55034(15) 0.0796(6) Uani 1 1 d .
H3 H 0.4467 0.2178 0.5372 0.096 Uiso 1 1 calc R
C4 C 0.2097(3) 0.29946(9) 0.51446(13) 0.0662(5) Uani 1 1 d .
H4 H 0.0797 0.2830 0.4738 0.079 Uiso 1 1 calc R
C5 C 0.2365(3) 0.36349(9) 0.55115(12) 0.0640(5) Uani 1 1 d .
H5 H 0.1257 0.4002 0.5409 0.077 Uiso 1 1 calc R
C6 C 0.4924(3) 0.43942(7) 0.74625(11) 0.0456(4) Uani 1 1 d .
C7 C 0.3184(3) 0.41679(8) 0.81455(11) 0.0471(4) Uani 1 1 d .
C8 C 0.1423(4) 0.36479(9) 0.79376(12) 0.0609(5) Uani 1 1 d .
H8 H 0.1354 0.3434 0.7353 0.073 Uiso 1 1 calc R
C9 C -0.0218(4) 0.34499(10) 0.85960(15) 0.0709(5) Uani 1 1 d .
H9 H -0.1391 0.3104 0.8450 0.085 Uiso 1 1 calc R
C10 C -0.0140(4) 0.37559(10) 0.94608(14) 0.0695(5) Uani 1 1 d .
H10 H -0.1249 0.3619 0.9901 0.083 Uiso 1 1 calc R
C11 C 0.1586(4) 0.42658(11) 0.96728(14) 0.0750(6) Uani 1 1 d .
H11 H 0.1657 0.4473 1.0262 0.090 Uiso 1 1 calc R
C12 C 0.3219(4) 0.44743(10) 0.90195(12) 0.0666(5) Uani 1 1 d .
H12 H 0.4363 0.4827 0.9170 0.080 Uiso 1 1 calc R
C13 C 0.9677(3) 0.56266(8) 0.70172(11) 0.0480(4) Uani 1 1 d .
C14 C 1.1476(3) 0.56766(8) 0.63588(12) 0.0556(4) Uani 1 1 d .
H14 H 1.1519 0.5350 0.5882 0.067 Uiso 1 1 calc R
C15 C 1.3197(4) 0.62092(9) 0.64117(15) 0.0674(5) Uani 1 1 d .
H15 H 1.4402 0.6240 0.5972 0.081 Uiso 1 1 calc R
C16 C 1.3137(4) 0.66974(10) 0.71159(16) 0.0720(6) Uani 1 1 d .
H16 H 1.4317 0.7052 0.7152 0.086 Uiso 1 1 calc R
C17 C 1.1343(4) 0.66615(9) 0.77636(14) 0.0722(6) Uani 1 1 d .
H17 H 1.1291 0.6995 0.8231 0.087 Uiso 1 1 calc R
C18 C 0.9616(4) 0.61264(9) 0.77159(12) 0.0613(5) Uani 1 1 d .
H18 H 0.8405 0.6101 0.8154 0.074 Uiso 1 1 calc R

loop_
_atom_site_aniso_label
_atom_site_aniso_U_11
_atom_site_aniso_U_22
_atom_site_aniso_U_33
_atom_site_aniso_U_23
_atom_site_aniso_U_13
_atom_site_aniso_U_12
O1 0.0560(7) 0.0465(6) 0.0443(6) -0.0006(4) -0.0027(5) -0.0062(5)
N1 0.0490(8) 0.0481(7) 0.0488(7) -0.0007(6) -0.0042(6) 0.0028(6)
N2 0.0490(8) 0.0426(7) 0.0535(8) -0.0069(6) -0.0057(6) 0.0067(6)
N3 0.0688(11) 0.0434(8) 0.1103(13) -0.0075(8) -0.0215(9) 0.0123(8)
C1 0.0475(9) 0.0469(9) 0.0436(8) 0.0048(7) -0.0030(7) 0.0029(7)
C2 0.0474(9) 0.0413(8) 0.0469(9) -0.0017(7) -0.0072(7) 0.0051(7)
C3 0.0808(14) 0.0419(10) 0.1138(17) -0.0167(10) -0.0103(13) 0.0013(10)
C4 0.0595(12) 0.0637(11) 0.0739(12) -0.0195(9) -0.0073(10) -0.0071(9)
C5 0.0596(11) 0.0620(11) 0.0674(11) -0.0166(9) -0.0182(9) 0.0149(9)
C6 0.0480(9) 0.0409(8) 0.0465(9) 0.0018(6) -0.0078(7) -0.0020(7)
C7 0.0484(9) 0.0436(8) 0.0480(9) 0.0037(7) -0.0065(7) 0.0023(7)
C8 0.0711(12) 0.0540(10) 0.0566(10) 0.0012(8) -0.0036(9) -0.0101(9)
C9 0.0710(13) 0.0605(11) 0.0803(14) 0.0112(10) -0.0031(11) -0.0184(10)
C10 0.0666(12) 0.0710(12) 0.0716(13) 0.0150(10) 0.0108(10) -0.0026(10)
C11 0.0857(15) 0.0799(13) 0.0605(12) -0.0050(10) 0.0138(11) -0.0129(12)
C12 0.0742(13) 0.0702(12) 0.0555(11) -0.0068(9) 0.0065(9) -0.0196(10)
C13 0.0485(9) 0.0449(8) 0.0493(9) 0.0062(7) -0.0071(7) 0.0002(7)
C14 0.0544(10) 0.0515(9) 0.0601(10) 0.0093(8) -0.0013(8) 0.0081(8)
C15 0.0549(11) 0.0621(11) 0.0855(14) 0.0220(10) 0.0062(10) 0.0011(9)
C16 0.0613(12) 0.0559(11) 0.0967(15) 0.0169(11) -0.0114(11) -0.0131(9)
C17 0.0828(14) 0.0566(11) 0.0753(13) -0.0024(9) -0.0084(11) -0.0145(10)
C18 0.0688(12) 0.0577(10) 0.0571(10) -0.0006(8) 0.0006(9) -0.0111(9)

loop_
_atom_type_symbol
_atom_type_description
_atom_type_scat_dispersion_real
_atom_type_scat_dispersion_imag
_atom_type_scat_source
C C 0.0030 0.0020 'International Tables Vol C Tables 4.2.6.8 and 6.1.1.4'
H H 0.0000 0.0000 'International Tables Vol C Tables 4.2.6.8 and 6.1.1.4'
N N 0.0060 0.0030 'International Tables Vol C Tables 4.2.6.8 and 6.1.1.4'
O O 0.0110 0.0060 'International Tables Vol C Tables 4.2.6.8 and 6.1.1.4'

loop_
_geom_angle_atom_site_label_1
_geom_angle_atom_site_label_2
_geom_angle_atom_site_label_3
_geom_angle
C1 O1 C6 105.60(11)
C1 N1 C2 103.81(13)
N3 N2 C2 120.52(13)
C5 N2 N3 111.45(13)
C5 N2 C2 127.99(13)
C3 N3 N2 103.24(15)
O1 C1 C13 117.90(13)
N1 C1 O1 113.48(14)
N1 C1 C13 128.62(15)
N1 C2 N2 121.42(13)
C6 C2 N1 111.47(13)
C6 C2 N2 127.11(14)
N3 C3 H3 123.4
N3 C3 C4 113.15(16)
C4 C3 H3 123.4
C3 C4 H4 127.7
C5 C4 C3 104.60(16)
C5 C4 H4 127.7
N2 C5 H5 126.2
C4 C5 N2 107.56(15)
C4 C5 H5 126.2
O1 C6 C7 117.14(13)
C2 C6 O1 105.64(13)
C2 C6 C7 137.21(14)
C8 C7 C6 121.59(15)
C12 C7 C6 120.32(15)
C12 C7 C8 118.09(16)
C7 C8 H8 119.9
C9 C8 C7 120.23(17)
C9 C8 H8 119.9
C8 C9 H9 119.6
C10 C9 C8 120.81(18)
C10 C9 H9 119.6
C9 C10 H10 120.3
C9 C10 C11 119.42(18)
C11 C10 H10 120.3
C10 C11 H11 119.8
C10 C11 C12 120.46(19)
C12 C11 H11 119.8
C7 C12 H12 119.5
C11 C12 C7 120.99(17)
C11 C12 H12 119.5
C14 C13 C1 119.76(14)
C14 C13 C18 119.12(15)
C18 C13 C1 121.11(15)
C13 C14 H14 119.9
C15 C14 C13 120.10(17)
C15 C14 H14 119.9
C14 C15 H15 119.9
C14 C15 C16 120.24(19)
C16 C15 H15 119.9
C15 C16 H16 119.8
C17 C16 C15 120.35(18)
C17 C16 H16 119.8
C16 C17 H17 120.2
C16 C17 C18 119.66(18)
C18 C17 H17 120.2
C13 C18 H18 119.7
C17 C18 C13 120.51(18)
C17 C18 H18 119.7

loop_
_geom_bond_atom_site_label_1
_geom_bond_atom_site_label_2
_geom_bond_distance
O1 C1 1.3650(18)
O1 C6 1.3838(18)
N1 C1 1.3047(19)
N1 C2 1.383(2)
N2 N3 1.3519(18)
N2 C2 1.4110(19)
N2 C5 1.349(2)
N3 C3 1.328(2)
C1 C13 1.458(2)
C2 C6 1.353(2)
C3 H3 0.9300
C3 C4 1.369(3)
C4 H4 0.9300
C4 C5 1.348(2)
C5 H5 0.9300
C6 C7 1.457(2)
C7 C8 1.394(2)
C7 C12 1.380(2)
C8 H8 0.9300
C8 C9 1.381(3)
C9 H9 0.9300
C9 C10 1.367(3)
C10 H10 0.9300
C10 C11 1.369(3)
C11 H11 0.9300
C11 C12 1.378(3)
C12 H12 0.9300
C13 C14 1.391(2)
C13 C18 1.391(2)
C14 H14 0.9300
C14 C15 1.378(2)
C15 H15 0.9300
C15 C16 1.381(3)
C16 H16 0.9300
C16 C17 1.376(3)
C17 H17 0.9300
C17 C18 1.384(2)
C18 H18 0.9300

loop_
_geom_torsion_atom_site_label_1
_geom_torsion_atom_site_label_2
_geom_torsion_atom_site_label_3
_geom_torsion_atom_site_label_4
_geom_torsion
O1 C1 C13 C14 168.58(13)
O1 C1 C13 C18 -12.1(2)
O1 C6 C7 C8 174.17(14)
O1 C6 C7 C12 -4.9(2)
N1 C1 C13 C14 -11.1(2)
N1 C1 C13 C18 168.15(16)
N1 C2 C6 O1 -0.56(17)
N1 C2 C6 C7 -179.65(17)
N2 N3 C3 C4 0.5(2)
N2 C2 C6 O1 -179.93(13)
N2 C2 C6 C7 1.0(3)
N3 N2 C2 N1 83.73(19)
N3 N2 C2 C6 -97.0(2)
N3 N2 C5 C4 -0.3(2)
N3 C3 C4 C5 -0.7(2)
C1 O1 C6 C2 0.47(15)
C1 O1 C6 C7 179.78(12)
C1 N1 C2 N2 179.82(13)
C1 N1 C2 C6 0.42(17)
C1 C13 C14 C15 -179.64(14)
C1 C13 C18 C17 179.87(16)
C2 N1 C1 O1 -0.10(16)
C2 N1 C1 C13 179.61(15)
C2 N2 N3 C3 177.85(15)
C2 N2 C5 C4 -178.08(15)
C2 C6 C7 C8 -6.8(3)
C2 C6 C7 C12 174.10(18)
C3 C4 C5 N2 0.6(2)
C5 N2 N3 C3 -0.1(2)
C5 N2 C2 N1 -98.7(2)
C5 N2 C2 C6 80.7(2)
C6 O1 C1 N1 -0.23(16)
C6 O1 C1 C13 -179.98(12)
C6 C7 C8 C9 -179.31(16)
C6 C7 C12 C11 -179.98(17)
C7 C8 C9 C10 -0.3(3)
C8 C7 C12 C11 0.9(3)
C8 C9 C10 C11 0.2(3)
C9 C10 C11 C12 0.5(3)
C10 C11 C12 C7 -1.1(3)
C12 C7 C8 C9 -0.2(3)
C13 C14 C15 C16 -0.3(3)
C14 C13 C18 C17 -0.8(2)
C14 C15 C16 C17 -0.8(3)
C15 C16 C17 C18 1.0(3)
C16 C17 C18 C13 -0.2(3)
C18 C13 C14 C15 1.1(2)
